data_7710060
loop_
_publ_author_name
'Viau, Lydie'
'Knorr, Michael'
'Knauer, Lena'
'Brieger, Lukas'
'Strohman, Carsten'

_publ_section_title
;
 2,2&#x2019;-Ethylenebis(1,3-dithiane) as polydentate m2-, m4- and
 m5-assembling ligand for the construction of sulphur-rich Cu(I), Hg(II)
 and heterometallic Cu(I)/Hg(II) coordination polymers featuring uncommon
 network architectures
;
_journal_name_full 'Dalton Transactions'
_journal_paper_doi 10.1039/D2DT00800A
_journal_year 2022
_chemical_formula_moiety 'C24 H42 Br6 Cu6 N2 S8'
_chemical_formula_sum 'C24 H42 Br6 Cu6 N2 S8'
_chemical_formula_weight 1475.77
_space_group_crystal_system triclinic
_space_group_IT_number 2
_space_group_name_Hall '-P 1'
_space_group_name_H-M_alt 'P -1'
_atom_sites_solution_hydrogens geom
_atom_sites_solution_primary dual
_audit_creation_date 2022-02-07
_audit_creation_method
;
Olex2 1.5-alpha
(compiled 2021.12.21 svn.raa29eb21 for OlexSys, GUI svn.r6440)
;
_audit_update_record
;
2022-04-04 deposited with the CCDC.	2022-04-18 downloaded from the CCDC.
;
_cell_angle_alpha 87.562(2)
_cell_angle_beta 83.924(2)
_cell_angle_gamma 87.249(2)
_cell_formula_units_Z 2
_cell_length_a 7.8786(4)
_cell_length_b 9.8046(5)
_cell_length_c 26.8573(15)
_cell_measurement_reflns_used 9816
_cell_measurement_temperature 100.0
_cell_measurement_theta_max 36.30
_cell_measurement_theta_min 2.53
_cell_volume 2059.14(19)
_computing_cell_refinement 'SAINT V8.40B (?, 2016)'
_computing_data_collection 'APEX4 v2021.10-0 (Bruker, 2021)'
_computing_data_reduction 'SAINT V8.40B (?, 2016)'
_computing_molecular_graphics 'Olex2 1.5-alpha (Dolomanov et al., 2009)'
_computing_publication_material 'Olex2 1.5-alpha (Dolomanov et al., 2009)'
_computing_structure_refinement 'XL  (Sheldrick, 2008)'
_computing_structure_solution 'XT  (Sheldrick, 2015)'
_diffrn_ambient_temperature 100.0
_diffrn_detector 'Bruker D8 VENTURE area detector'
_diffrn_detector_area_resol_mean 10.4167
_diffrn_detector_type 'CPAD PHOTON II area detector'
_diffrn_measured_fraction_theta_full 1.000
_diffrn_measured_fraction_theta_max 0.998
_diffrn_measurement_device 'four-circle diffractometer'
_diffrn_measurement_device_type 'Bruker D8 VENTURE area detector'
_diffrn_measurement_method '\w and \f scans'
_diffrn_radiation_monochromator 'multilayer optics'
_diffrn_radiation_probe x-ray
_diffrn_radiation_type MoK\a
_diffrn_radiation_wavelength 0.71073
_diffrn_reflns_av_R_equivalents 0.0504
_diffrn_reflns_av_unetI/netI 0.0251
_diffrn_reflns_Laue_measured_fraction_full 1.000
_diffrn_reflns_Laue_measured_fraction_max 0.998
_diffrn_reflns_limit_h_max 13
_diffrn_reflns_limit_h_min -13
_diffrn_reflns_limit_k_max 16
_diffrn_reflns_limit_k_min -16
_diffrn_reflns_limit_l_max 44
_diffrn_reflns_limit_l_min 0
_diffrn_reflns_number 19959
_diffrn_reflns_point_group_measured_fraction_full 1.000
_diffrn_reflns_point_group_measured_fraction_max 0.998
_diffrn_reflns_theta_full 25.242
_diffrn_reflns_theta_max 36.329
_diffrn_reflns_theta_min 2.081
_diffrn_source 'microfocus sealed X-ray tube'
_diffrn_source_current 1.0
_diffrn_source_power 0.05
_diffrn_source_type 'INCOATEC microfocus sealed tube, Iys 3.0'
_diffrn_source_voltage 50.0
_diffrn_standards_number 0
_exptl_absorpt_coefficient_mu 9.293
_exptl_absorpt_correction_T_max 0.567596
_exptl_absorpt_correction_T_min 0.277780
_exptl_absorpt_correction_type multi-scan
_exptl_absorpt_process_details
;
 TWINABS-2012/1 (Bruker,2012) was used for absorption correction.
 
For component 1:
 wR2(int) was 0.1333 before and 0.0441 after correction.
 
For component 2:
 wR2(int) was 0.1771 before and 0.0638 after correction.
 The Ratio of minimum to maximum transmission is 0.49.

Final HKLF 4 output contains 268009 reflections, Rint = 0.0509
 (149813 with I > 3sig(I), Rint = 0.0426)
;
_exptl_crystal_colour colourless
_exptl_crystal_colour_primary colourless
_exptl_crystal_density_diffrn 2.380
_exptl_crystal_description prism
_exptl_crystal_F_000 1424
_exptl_crystal_size_max 0.163
_exptl_crystal_size_mid 0.107
_exptl_crystal_size_min 0.043
_exptl_transmission_factor_max 0.567596
_exptl_transmission_factor_min 0.277780
_refine_diff_density_max 0.832
_refine_diff_density_min -1.908
_refine_diff_density_rms 0.156
_refine_ls_extinction_method none
_refine_ls_goodness_of_fit_ref 1.021
_refine_ls_hydrogen_treatment constr
_refine_ls_matrix_type full
_refine_ls_number_parameters 417
_refine_ls_number_reflns 19959
_refine_ls_number_restraints 0
_refine_ls_restrained_S_all 1.021
_refine_ls_R_factor_all 0.0356
_refine_ls_R_factor_gt 0.0279
_refine_ls_shift/su_max 0.002
_refine_ls_shift/su_mean 0.000
_refine_ls_structure_factor_coef Fsqd
_refine_ls_weighting_details 'w=1/[\s^2^(Fo^2^)+(0.0395P)^2^+1.1705P] where P=(Fo^2^+2Fc^2^)/3'
_refine_ls_weighting_scheme calc
_refine_ls_wR_factor_gt 0.0686
_refine_ls_wR_factor_ref 0.0714
_reflns_Friedel_coverage 0.000
_reflns_number_gt 17106
_reflns_number_total 19959
_reflns_threshold_expression 'I > 2\s(I)'
_cod_data_source_file d2dt00800a2.cif
_cod_data_source_block mo_b2369_0m_4
_cod_database_code 7710060
_shelx_shelxl_version_number 2018/3
_shelx_space_group_comment
;
The symmetry employed for this shelxl refinement is uniquely defined
by the following loop, which should always be used as a source of
symmetry information in preference to the above space-group names.
They are only intended as comments.
;
_shelx_estimated_absorpt_t_max 0.691
_shelx_estimated_absorpt_t_min 0.313
_olex2_refinement_description
;
1. Fixed Uiso
 At 1.2 times of:
  All C(H) groups, All C(H,H) groups
 At 1.5 times of:
  All C(H,H,H) groups
2.a Ternary CH refined with riding coordinates:
 C1(H1), C7(H7), C11(H11), C17(H17)
2.b Secondary CH2 refined with riding coordinates:
 C2(H2A,H2B), C3(H3A,H3B), C4(H4A,H4B), C5(H5A,H5B), C6(H6A,H6B), C8(H8A,H8B),
 C9(H9A,H9B), C10(H10A,H10B), C12(H12A,H12B), C13(H13A,H13B), C14(H14A,H14B),
 C15(H15A,H15B), C16(H16A,H16B), C18(H18A,H18B), C19(H19A,H19B), C20(H20A,H20B)
2.c Idealised Me refined as rotating group:
 C22(H22A,H22B,H22C), C24(H24A,H24B,H24C)
;
_olex2_submission_special_instructions 'No special instructions were received'

loop_
_space_group_symop_operation_xyz
'x, y, z'
'-x, -y, -z'

loop_
_atom_site_label
_atom_site_type_symbol
_atom_site_fract_x
_atom_site_fract_y
_atom_site_fract_z
_atom_site_U_iso_or_equiv
_atom_site_adp_type
_atom_site_occupancy
_atom_site_site_symmetry_order
_atom_site_calc_flag
_atom_site_refinement_flags_posn
_atom_site_refinement_flags_adp
_atom_site_refinement_flags_occupancy
_atom_site_disorder_assembly
_atom_site_disorder_group
Br1 Br -0.25558(2) -0.52537(2) -0.04993(2) 0.01394(3) Uani 1 1 d . . . . .
Br2 Br -0.77761(2) -1.04526(2) -0.44704(2) 0.01544(3) Uani 1 1 d . . . . .
Br3 Br -0.91507(2) -0.77725(2) -0.34226(2) 0.01370(3) Uani 1 1 d . . . . .
Br4 Br -0.74135(2) -0.46888(2) -0.43701(2) 0.01413(3) Uani 1 1 d . . . . .
Br5 Br -0.24725(2) 0.04047(2) -0.06059(2) 0.01345(3) Uani 1 1 d . . . . .
Br6 Br -0.08664(2) -0.25341(2) -0.16125(2) 0.01367(3) Uani 1 1 d . . . . .
Cu1 Cu -0.35590(3) -0.73428(2) -0.09312(2) 0.01491(4) Uani 1 1 d . . . . .
Cu2 Cu -0.69275(3) -0.91927(2) -0.38105(2) 0.01453(4) Uani 1 1 d . . . . .
Cu3 Cu -0.71113(3) -0.58586(2) -0.35701(2) 0.01251(4) Uani 1 1 d . . . . .
Cu4 Cu -0.65220(3) -0.25601(2) -0.40131(2) 0.01536(4) Uani 1 1 d . . . . .
Cu5 Cu -0.28273(3) -0.04713(2) -0.14191(2) 0.01189(4) Uani 1 1 d . . . . .
Cu6 Cu -0.30210(3) -0.39855(3) -0.12567(2) 0.01925(5) Uani 1 1 d . . . . .
S1 S -0.22070(5) -0.65141(4) -0.16648(2) 0.01112(7) Uani 1 1 d . . . . .
S2 S -0.16515(5) -0.92773(4) -0.21357(2) 0.00990(6) Uani 1 1 d . . . . .
S3 S -0.42332(5) -0.93900(4) -0.36343(2) 0.01110(6) Uani 1 1 d . . . . .
S4 S -0.42923(5) -0.63060(4) -0.34768(2) 0.01019(6) Uani 1 1 d . . . . .
S5 S -0.84741(5) -0.47865(4) -0.28717(2) 0.01141(7) Uani 1 1 d . . . . .
S6 S -0.77580(5) -0.18881(4) -0.32516(2) 0.01178(7) Uani 1 1 d . . . . .
S7 S -0.56626(5) -0.07192(4) -0.14622(2) 0.00978(6) Uani 1 1 d . . . . .
S8 S -0.57390(5) -0.38513(4) -0.14263(2) 0.01046(6) Uani 1 1 d . . . . .
N1 N -0.6017(2) -0.73326(17) -0.07009(7) 0.0188(3) Uani 1 1 d . . . . .
N2 N -0.4081(2) -0.25548(17) -0.42813(7) 0.0185(3) Uani 1 1 d . . . . .
C1 C -0.2422(2) -0.75088(16) -0.22117(6) 0.0103(2) Uani 1 1 d . . . . .
H1 H -0.174482 -0.707955 -0.250842 0.012 Uiso 1 1 calc R U . . .
C2 C 0.0095(2) -0.66868(17) -0.16346(7) 0.0145(3) Uani 1 1 d . . . . .
H2A H 0.067550 -0.623167 -0.193746 0.017 Uiso 1 1 calc R U . . .
H2B H 0.037850 -0.620285 -0.134009 0.017 Uiso 1 1 calc R U . . .
C3 C 0.0795(2) -0.81557(18) -0.15975(7) 0.0139(3) Uani 1 1 d . . . . .
H3A H 0.021485 -0.861190 -0.129468 0.017 Uiso 1 1 calc R U . . .
H3B H 0.202718 -0.815176 -0.155495 0.017 Uiso 1 1 calc R U . . .
C4 C 0.0568(2) -0.89849(18) -0.20510(7) 0.0142(3) Uani 1 1 d . . . . .
H4A H 0.118888 -0.988064 -0.201747 0.017 Uiso 1 1 calc R U . . .
H4B H 0.109805 -0.850345 -0.235556 0.017 Uiso 1 1 calc R U . . .
C5 C -0.4314(2) -0.74084(17) -0.23007(6) 0.0127(3) Uani 1 1 d . . . . .
H5A H -0.463439 -0.644170 -0.238125 0.015 Uiso 1 1 calc R U . . .
H5B H -0.500206 -0.768192 -0.198552 0.015 Uiso 1 1 calc R U . . .
C6 C -0.4784(2) -0.82848(17) -0.27204(6) 0.0123(3) Uani 1 1 d . . . . .
H6A H -0.460164 -0.925891 -0.261889 0.015 Uiso 1 1 calc R U . . .
H6B H -0.601693 -0.812307 -0.275449 0.015 Uiso 1 1 calc R U . . .
C7 C -0.3788(2) -0.80272(16) -0.32333(6) 0.0101(2) Uani 1 1 d . . . . .
H7 H -0.254217 -0.809642 -0.318938 0.012 Uiso 1 1 calc R U . . .
C8 C -0.2974(2) -0.88906(18) -0.42144(7) 0.0156(3) Uani 1 1 d . . . . .
H8A H -0.175330 -0.890799 -0.415534 0.019 Uiso 1 1 calc R U . . .
H8B H -0.309940 -0.956863 -0.446933 0.019 Uiso 1 1 calc R U . . .
C9 C -0.3488(2) -0.74724(18) -0.44199(7) 0.0161(3) Uani 1 1 d . . . . .
H9A H -0.288789 -0.733164 -0.475976 0.019 Uiso 1 1 calc R U . . .
H9B H -0.473036 -0.743194 -0.445125 0.019 Uiso 1 1 calc R U . . .
C10 C -0.3087(2) -0.63168(18) -0.40963(7) 0.0146(3) Uani 1 1 d . . . . .
H10A H -0.332261 -0.543568 -0.427532 0.018 Uiso 1 1 calc R U . . .
H10B H -0.185220 -0.638251 -0.405417 0.018 Uiso 1 1 calc R U . . .
C11 C -0.7655(2) -0.31597(16) -0.27387(6) 0.0108(2) Uani 1 1 d . . . . .
H11 H -0.835860 -0.279696 -0.243722 0.013 Uiso 1 1 calc R U . . .
C12 C -1.0661(2) -0.42318(18) -0.29704(7) 0.0154(3) Uani 1 1 d . . . . .
H12A H -1.127439 -0.503490 -0.305503 0.019 Uiso 1 1 calc R U . . .
H12B H -1.123972 -0.388723 -0.265203 0.019 Uiso 1 1 calc R U . . .
C13 C -1.0815(2) -0.31269(19) -0.33800(7) 0.0159(3) Uani 1 1 d . . . . .
H13A H -1.203736 -0.295914 -0.342737 0.019 Uiso 1 1 calc R U . . .
H13B H -1.022586 -0.346485 -0.369804 0.019 Uiso 1 1 calc R U . . .
C14 C -1.0067(2) -0.17750(18) -0.32715(7) 0.0153(3) Uani 1 1 d . . . . .
H14A H -1.061661 -0.145713 -0.294575 0.018 Uiso 1 1 calc R U . . .
H14B H -1.034564 -0.108305 -0.353319 0.018 Uiso 1 1 calc R U . . .
C15 C -0.5811(2) -0.33757(17) -0.26126(6) 0.0120(3) Uani 1 1 d . . . . .
H15A H -0.503940 -0.341098 -0.292822 0.014 Uiso 1 1 calc R U . . .
H15B H -0.568693 -0.426679 -0.242952 0.014 Uiso 1 1 calc R U . . .
C16 C -0.5261(2) -0.22467(16) -0.22939(6) 0.0115(3) Uani 1 1 d . . . . .
H16A H -0.547612 -0.134933 -0.246440 0.014 Uiso 1 1 calc R U . . .
H16B H -0.401748 -0.236432 -0.226968 0.014 Uiso 1 1 calc R U . . .
C17 C -0.62007(19) -0.22445(15) -0.17635(6) 0.0094(2) Uani 1 1 d . . . . .
H17 H -0.745501 -0.217793 -0.179594 0.011 Uiso 1 1 calc R U . . .
C18 C -0.6951(2) -0.35531(17) -0.08223(6) 0.0140(3) Uani 1 1 d . . . . .
H18A H -0.817924 -0.343590 -0.086997 0.017 Uiso 1 1 calc R U . . .
H18B H -0.680525 -0.436805 -0.059776 0.017 Uiso 1 1 calc R U . . .
C19 C -0.6414(2) -0.23051(18) -0.05710(6) 0.0149(3) Uani 1 1 d . . . . .
H19A H -0.516746 -0.239153 -0.054798 0.018 Uiso 1 1 calc R U . . .
H19B H -0.699049 -0.229066 -0.022525 0.018 Uiso 1 1 calc R U . . .
C20 C -0.6827(2) -0.09519(17) -0.08425(7) 0.0144(3) Uani 1 1 d . . . . .
H20A H -0.657063 -0.019661 -0.063280 0.017 Uiso 1 1 calc R U . . .
H20B H -0.806670 -0.088412 -0.087713 0.017 Uiso 1 1 calc R U . . .
C21 C -0.7306(2) -0.73993(18) -0.04586(7) 0.0163(3) Uani 1 1 d . . . . .
C22 C -0.8939(2) -0.7502(2) -0.01543(8) 0.0200(3) Uani 1 1 d . . . . .
H22A H -0.874756 -0.760637 0.020022 0.030 Uiso 1 1 calc R U . . .
H22B H -0.951962 -0.829729 -0.025073 0.030 Uiso 1 1 calc R U . . .
H22C H -0.965103 -0.667200 -0.020733 0.030 Uiso 1 1 calc R U . . .
C23 C -0.2806(2) -0.26027(18) -0.45311(7) 0.0162(3) Uani 1 1 d . . . . .
C24 C -0.1179(2) -0.2683(2) -0.48436(8) 0.0192(3) Uani 1 1 d . . . . .
H24A H -0.050843 -0.349450 -0.474118 0.029 Uiso 1 1 calc R U . . .
H24B H -0.054749 -0.186330 -0.480466 0.029 Uiso 1 1 calc R U . . .
H24C H -0.138727 -0.274363 -0.519510 0.029 Uiso 1 1 calc R U . . .

loop_
_atom_site_aniso_label
_atom_site_aniso_U_11
_atom_site_aniso_U_22
_atom_site_aniso_U_33
_atom_site_aniso_U_23
_atom_site_aniso_U_13
_atom_site_aniso_U_12
Br1 0.02112(8) 0.01145(7) 0.00978(7) -0.00034(5) -0.00436(6) -0.00026(5)
Br2 0.02392(8) 0.01258(7) 0.01069(7) -0.00141(5) -0.00573(6) -0.00021(6)
Br3 0.01030(6) 0.01339(7) 0.01734(8) -0.00304(6) 0.00086(6) -0.00280(5)
Br4 0.01902(7) 0.01289(7) 0.01069(7) 0.00050(5) -0.00346(6) 0.00050(5)
Br5 0.01873(7) 0.01220(7) 0.00992(7) -0.00134(5) -0.00289(6) -0.00200(5)
Br6 0.00949(6) 0.01183(7) 0.01884(8) -0.00009(5) 0.00178(6) 0.00067(5)
Cu1 0.01440(9) 0.01677(9) 0.01350(9) -0.00117(7) -0.00076(7) -0.00105(7)
Cu2 0.01274(9) 0.01645(9) 0.01503(9) -0.00366(7) -0.00277(7) -0.00160(7)
Cu3 0.01164(8) 0.01418(9) 0.01175(9) 0.00035(7) -0.00169(7) -0.00061(7)
Cu4 0.01482(9) 0.01802(10) 0.01310(9) 0.00010(7) -0.00110(7) -0.00069(7)
Cu5 0.01101(8) 0.01342(9) 0.01147(9) -0.00192(7) -0.00140(7) -0.00129(6)
Cu6 0.01207(9) 0.02254(11) 0.02207(11) 0.01110(9) -0.00195(8) 0.00011(8)
S1 0.01308(16) 0.00895(15) 0.01143(16) -0.00162(12) -0.00175(13) 0.00050(12)
S2 0.01044(15) 0.00944(15) 0.00966(15) -0.00109(12) -0.00071(12) 0.00108(11)
S3 0.01211(15) 0.01014(15) 0.01111(16) -0.00078(12) -0.00134(13) -0.00054(12)
S4 0.01038(15) 0.00986(15) 0.01036(15) -0.00038(12) -0.00084(12) -0.00136(11)
S5 0.01316(16) 0.01134(15) 0.00980(15) -0.00025(12) -0.00064(13) -0.00269(12)
S6 0.01300(16) 0.01038(15) 0.01212(16) 0.00048(12) -0.00210(13) -0.00125(12)
S7 0.00957(14) 0.00880(14) 0.01101(15) -0.00101(12) -0.00113(12) 0.00009(11)
S8 0.01179(15) 0.00891(14) 0.01055(15) -0.00048(12) -0.00048(13) -0.00037(12)
N1 0.0162(7) 0.0170(7) 0.0232(8) -0.0019(6) -0.0024(6) -0.0008(5)
N2 0.0158(7) 0.0185(7) 0.0214(7) -0.0004(6) -0.0026(6) -0.0012(5)
C1 0.0117(6) 0.0106(6) 0.0086(6) 0.0003(5) -0.0020(5) 0.0001(5)
C2 0.0121(6) 0.0146(7) 0.0172(7) -0.0004(6) -0.0027(6) -0.0020(5)
C3 0.0108(6) 0.0166(7) 0.0144(7) 0.0007(6) -0.0028(5) -0.0007(5)
C4 0.0100(6) 0.0159(7) 0.0161(7) -0.0013(6) 0.0001(5) 0.0018(5)
C5 0.0109(6) 0.0164(7) 0.0107(6) 0.0000(5) -0.0018(5) 0.0016(5)
C6 0.0115(6) 0.0155(7) 0.0101(6) 0.0016(5) -0.0018(5) -0.0030(5)
C7 0.0101(6) 0.0110(6) 0.0093(6) 0.0006(5) -0.0018(5) -0.0006(5)
C8 0.0193(7) 0.0149(7) 0.0116(7) -0.0015(5) 0.0026(6) 0.0010(6)
C9 0.0219(8) 0.0151(7) 0.0104(7) 0.0002(5) 0.0013(6) 0.0007(6)
C10 0.0156(7) 0.0150(7) 0.0125(7) 0.0020(5) 0.0021(6) -0.0019(5)
C11 0.0125(6) 0.0102(6) 0.0100(6) -0.0022(5) -0.0015(5) -0.0018(5)
C12 0.0114(6) 0.0182(7) 0.0169(7) -0.0026(6) 0.0000(6) -0.0041(5)
C13 0.0119(7) 0.0210(8) 0.0152(7) -0.0027(6) -0.0028(6) -0.0008(6)
C14 0.0128(7) 0.0157(7) 0.0173(7) -0.0008(6) -0.0018(6) 0.0019(5)
C15 0.0109(6) 0.0138(6) 0.0112(6) -0.0023(5) -0.0017(5) 0.0013(5)
C16 0.0117(6) 0.0130(6) 0.0100(6) -0.0010(5) -0.0013(5) -0.0025(5)
C17 0.0097(6) 0.0099(6) 0.0088(6) -0.0014(5) -0.0025(5) -0.0005(4)
C18 0.0173(7) 0.0131(7) 0.0112(6) -0.0001(5) 0.0009(6) -0.0021(5)
C19 0.0201(7) 0.0147(7) 0.0096(6) -0.0012(5) 0.0001(6) -0.0010(6)
C20 0.0174(7) 0.0125(6) 0.0125(7) -0.0030(5) 0.0031(6) -0.0006(5)
C21 0.0159(7) 0.0122(7) 0.0217(8) -0.0024(6) -0.0055(6) 0.0001(5)
C22 0.0133(7) 0.0202(8) 0.0266(9) -0.0013(7) -0.0018(7) -0.0016(6)
C23 0.0150(7) 0.0129(7) 0.0210(8) -0.0005(6) -0.0042(6) -0.0004(5)
C24 0.0148(7) 0.0192(8) 0.0233(9) -0.0016(7) -0.0009(7) -0.0002(6)

loop_
_atom_type_symbol
_atom_type_description
_atom_type_scat_dispersion_real
_atom_type_scat_dispersion_imag
_atom_type_scat_source
C C 0.0033 0.0016 'International Tables Vol C Tables 4.2.6.8 and 6.1.1.4'
H H 0.0000 0.0000 'International Tables Vol C Tables 4.2.6.8 and 6.1.1.4'
Br Br -0.2901 2.4595 'International Tables Vol C Tables 4.2.6.8 and 6.1.1.4'
Cu Cu 0.3201 1.2651 'International Tables Vol C Tables 4.2.6.8 and 6.1.1.4'
N N 0.0061 0.0033 'International Tables Vol C Tables 4.2.6.8 and 6.1.1.4'
S S 0.1246 0.1234 'International Tables Vol C Tables 4.2.6.8 and 6.1.1.4'

loop_
_geom_angle_atom_site_label_1
_geom_angle_atom_site_label_2
_geom_angle_atom_site_label_3
_geom_angle
_geom_angle_site_symmetry_1
_geom_angle_site_symmetry_3
_geom_angle_publ_flag
Cu6 Br1 Cu1 86.095(11) . . ?
Cu2 Br2 Cu4 85.690(10) . 1_545 ?
Cu2 Br3 Cu3 86.593(10) . . ?
Cu3 Br4 Cu4 88.610(10) . . ?
Cu5 Br5 Cu1 87.092(10) . 1_565 ?
Cu6 Br6 Cu5 90.168(10) . . ?
Br5 Cu1 Br1 114.647(11) 1_545 . ?
S1 Cu1 Br1 88.147(13) . . ?
S1 Cu1 Br5 116.754(14) . 1_545 ?
N1 Cu1 Br1 102.61(5) . . ?
N1 Cu1 Br5 103.15(5) . 1_545 ?
N1 Cu1 S1 129.55(5) . . ?
Br3 Cu2 Br2 113.534(11) . . ?
S3 Cu2 Br2 119.320(15) . . ?
S3 Cu2 Br3 127.119(15) . . ?
Br4 Cu3 Br3 110.546(11) . . ?
S4 Cu3 Br3 119.028(14) . . ?
S4 Cu3 Br4 110.145(14) . . ?
S4 Cu3 S5 110.445(17) . . ?
S5 Cu3 Br3 89.848(13) . . ?
S5 Cu3 Br4 115.767(14) . . ?
Br4 Cu4 Br2 110.040(10) . 1_565 ?
S6 Cu4 Br2 92.521(14) . 1_565 ?
S6 Cu4 Br4 119.944(14) . . ?
N2 Cu4 Br2 101.94(5) . 1_565 ?
N2 Cu4 Br4 100.99(5) . . ?
N2 Cu4 S6 128.49(5) . . ?
Br5 Cu5 Br6 111.723(10) . . ?
S2 Cu5 Br5 118.267(14) 1_565 . ?
S2 Cu5 Br6 91.616(13) 1_565 . ?
S7 Cu5 Br5 108.229(14) . . ?
S7 Cu5 Br6 116.736(13) . . ?
S7 Cu5 S2 109.898(16) . 1_565 ?
Br1 Cu6 S1 81.800(12) . . ?
Br6 Cu6 Br1 118.119(12) . . ?
Br6 Cu6 S1 105.731(14) . . ?
S8 Cu6 Br1 114.194(15) . . ?
S8 Cu6 Br6 125.243(15) . . ?
S8 Cu6 S1 96.326(16) . . ?
Cu1 S1 Cu6 84.189(15) . . ?
C1 S1 Cu1 115.16(5) . . ?
C1 S1 Cu6 142.81(5) . . ?
C2 S1 Cu1 108.90(6) . . ?
C2 S1 Cu6 102.19(6) . . ?
C2 S1 C1 100.77(8) . . ?
C1 S2 Cu5 115.84(5) . 1_545 ?
C1 S2 C4 98.87(8) . . ?
C4 S2 Cu5 107.50(6) . 1_545 ?
C7 S3 Cu2 110.34(5) . . ?
C8 S3 Cu2 104.89(6) . . ?
C8 S3 C7 100.70(8) . . ?
C7 S4 Cu3 114.58(5) . . ?
C7 S4 C10 101.34(8) . . ?
C10 S4 Cu3 108.78(6) . . ?
C11 S5 Cu3 115.80(6) . . ?
C11 S5 C12 99.53(8) . . ?
C12 S5 Cu3 111.13(6) . . ?
C11 S6 Cu4 115.40(5) . . ?
C14 S6 Cu4 108.11(6) . . ?
C14 S6 C11 98.77(8) . . ?
C17 S7 Cu5 115.52(5) . . ?
C17 S7 C20 101.13(8) . . ?
C20 S7 Cu5 111.92(6) . . ?
C17 S8 Cu6 110.43(5) . . ?
C18 S8 Cu6 104.11(6) . . ?
C18 S8 C17 100.62(8) . . ?
C21 N1 Cu1 163.65(17) . . ?
C23 N2 Cu4 165.29(17) . . ?
S1 C1 H1 108.5 . . ?
S2 C1 S1 112.60(8) . . ?
S2 C1 H1 108.5 . . ?
C5 C1 S1 106.99(11) . . ?
C5 C1 S2 111.61(11) . . ?
C5 C1 H1 108.5 . . ?
S1 C2 H2A 108.7 . . ?
S1 C2 H2B 108.7 . . ?
H2A C2 H2B 107.6 . . ?
C3 C2 S1 114.28(12) . . ?
C3 C2 H2A 108.7 . . ?
C3 C2 H2B 108.7 . . ?
C2 C3 H3A 108.8 . . ?
C2 C3 H3B 108.8 . . ?
C2 C3 C4 113.95(14) . . ?
H3A C3 H3B 107.7 . . ?
C4 C3 H3A 108.8 . . ?
C4 C3 H3B 108.8 . . ?
S2 C4 H4A 108.7 . . ?
S2 C4 H4B 108.7 . . ?
C3 C4 S2 114.33(12) . . ?
C3 C4 H4A 108.7 . . ?
C3 C4 H4B 108.7 . . ?
H4A C4 H4B 107.6 . . ?
C1 C5 H5A 108.5 . . ?
C1 C5 H5B 108.5 . . ?
C1 C5 C6 114.88(13) . . ?
H5A C5 H5B 107.5 . . ?
C6 C5 H5A 108.5 . . ?
C6 C5 H5B 108.5 . . ?
C5 C6 H6A 108.4 . . ?
C5 C6 H6B 108.4 . . ?
H6A C6 H6B 107.5 . . ?
C7 C6 C5 115.46(13) . . ?
C7 C6 H6A 108.4 . . ?
C7 C6 H6B 108.4 . . ?
S3 C7 S4 114.63(8) . . ?
S3 C7 H7 108.0 . . ?
S4 C7 H7 108.0 . . ?
C6 C7 S3 107.67(11) . . ?
C6 C7 S4 110.40(11) . . ?
C6 C7 H7 108.0 . . ?
S3 C8 H8A 108.9 . . ?
S3 C8 H8B 108.9 . . ?
H8A C8 H8B 107.7 . . ?
C9 C8 S3 113.35(12) . . ?
C9 C8 H8A 108.9 . . ?
C9 C8 H8B 108.9 . . ?
C8 C9 H9A 108.8 . . ?
C8 C9 H9B 108.8 . . ?
H9A C9 H9B 107.7 . . ?
C10 C9 C8 113.76(15) . . ?
C10 C9 H9A 108.8 . . ?
C10 C9 H9B 108.8 . . ?
S4 C10 H10A 108.6 . . ?
S4 C10 H10B 108.6 . . ?
C9 C10 S4 114.56(12) . . ?
C9 C10 H10A 108.6 . . ?
C9 C10 H10B 108.6 . . ?
H10A C10 H10B 107.6 . . ?
S5 C11 S6 113.24(8) . . ?
S5 C11 H11 108.1 . . ?
S6 C11 H11 108.1 . . ?
C15 C11 S5 109.46(11) . . ?
C15 C11 S6 109.80(11) . . ?
C15 C11 H11 108.1 . . ?
S5 C12 H12A 108.6 . . ?
S5 C12 H12B 108.6 . . ?
H12A C12 H12B 107.6 . . ?
C13 C12 S5 114.77(12) . . ?
C13 C12 H12A 108.6 . . ?
C13 C12 H12B 108.6 . . ?
C12 C13 H13A 108.7 . . ?
C12 C13 H13B 108.7 . . ?
C12 C13 C14 114.04(15) . . ?
H13A C13 H13B 107.6 . . ?
C14 C13 H13A 108.7 . . ?
C14 C13 H13B 108.7 . . ?
S6 C14 H14A 108.9 . . ?
S6 C14 H14B 108.9 . . ?
C13 C14 S6 113.57(12) . . ?
C13 C14 H14A 108.9 . . ?
C13 C14 H14B 108.9 . . ?
H14A C14 H14B 107.7 . . ?
C11 C15 H15A 109.0 . . ?
C11 C15 H15B 109.0 . . ?
C11 C15 C16 112.89(13) . . ?
H15A C15 H15B 107.8 . . ?
C16 C15 H15A 109.0 . . ?
C16 C15 H15B 109.0 . . ?
C15 C16 H16A 108.9 . . ?
C15 C16 H16B 108.9 . . ?
C15 C16 C17 113.23(13) . . ?
H16A C16 H16B 107.7 . . ?
C17 C16 H16A 108.9 . . ?
C17 C16 H16B 108.9 . . ?
S7 C17 S8 114.95(8) . . ?
S7 C17 H17 107.7 . . ?
S8 C17 H17 107.7 . . ?
C16 C17 S7 108.40(11) . . ?
C16 C17 S8 110.11(11) . . ?
C16 C17 H17 107.7 . . ?
S8 C18 H18A 108.9 . . ?
S8 C18 H18B 108.9 . . ?
H18A C18 H18B 107.7 . . ?
C19 C18 S8 113.31(12) . . ?
C19 C18 H18A 108.9 . . ?
C19 C18 H18B 108.9 . . ?
C18 C19 H19A 108.7 . . ?
C18 C19 H19B 108.7 . . ?
C18 C19 C20 114.09(15) . . ?
H19A C19 H19B 107.6 . . ?
C20 C19 H19A 108.7 . . ?
C20 C19 H19B 108.7 . . ?
S7 C20 H20A 108.6 . . ?
S7 C20 H20B 108.6 . . ?
C19 C20 S7 114.62(12) . . ?
C19 C20 H20A 108.6 . . ?
C19 C20 H20B 108.6 . . ?
H20A C20 H20B 107.6 . . ?
N1 C21 C22 179.2(2) . . ?
C21 C22 H22A 109.5 . . ?
C21 C22 H22B 109.5 . . ?
C21 C22 H22C 109.5 . . ?
H22A C22 H22B 109.5 . . ?
H22A C22 H22C 109.5 . . ?
H22B C22 H22C 109.5 . . ?
N2 C23 C24 179.1(2) . . ?
C23 C24 H24A 109.5 . . ?
C23 C24 H24B 109.5 . . ?
C23 C24 H24C 109.5 . . ?
H24A C24 H24B 109.5 . . ?
H24A C24 H24C 109.5 . . ?
H24B C24 H24C 109.5 . . ?

loop_
_geom_bond_atom_site_label_1
_geom_bond_atom_site_label_2
_geom_bond_distance
_geom_bond_site_symmetry_2
_geom_bond_publ_flag
Br1 Cu1 2.5917(3) . ?
Br1 Cu6 2.3911(3) . ?
Br2 Cu2 2.3729(3) . ?
Br2 Cu4 2.5690(3) 1_545 ?
Br3 Cu2 2.3655(3) . ?
Br3 Cu3 2.5202(3) . ?
Br4 Cu3 2.4209(3) . ?
Br4 Cu4 2.4944(3) . ?
Br5 Cu1 2.4871(3) 1_565 ?
Br5 Cu5 2.4285(3) . ?
Br6 Cu5 2.5232(3) . ?
Br6 Cu6 2.3648(3) . ?
Cu1 S1 2.2758(5) . ?
Cu1 N1 1.9696(17) . ?
Cu2 S3 2.2209(5) . ?
Cu3 S4 2.2809(5) . ?
Cu3 S5 2.3256(5) . ?
Cu4 S6 2.2796(5) . ?
Cu4 N2 1.9813(17) . ?
Cu5 S2 2.3382(5) 1_565 ?
Cu5 S7 2.2741(4) . ?
Cu6 S1 2.7729(5) . ?
Cu6 S8 2.2326(5) . ?
S1 C1 1.8243(16) . ?
S1 C2 1.8234(17) . ?
S2 C1 1.8199(16) . ?
S2 C4 1.8246(17) . ?
S3 C7 1.8208(16) . ?
S3 C8 1.8183(18) . ?
S4 C7 1.8249(16) . ?
S4 C10 1.8265(18) . ?
S5 C11 1.8124(16) . ?
S5 C12 1.8248(18) . ?
S6 C11 1.8240(17) . ?
S6 C14 1.8236(17) . ?
S7 C17 1.8188(15) . ?
S7 C20 1.8242(17) . ?
S8 C17 1.8243(16) . ?
S8 C18 1.8205(18) . ?
N1 C21 1.150(3) . ?
N2 C23 1.148(2) . ?
C1 H1 1.0000 . ?
C1 C5 1.532(2) . ?
C2 H2A 0.9900 . ?
C2 H2B 0.9900 . ?
C2 C3 1.520(2) . ?
C3 H3A 0.9900 . ?
C3 H3B 0.9900 . ?
C3 C4 1.523(2) . ?
C4 H4A 0.9900 . ?
C4 H4B 0.9900 . ?
C5 H5A 0.9900 . ?
C5 H5B 0.9900 . ?
C5 C6 1.532(2) . ?
C6 H6A 0.9900 . ?
C6 H6B 0.9900 . ?
C6 C7 1.529(2) . ?
C7 H7 1.0000 . ?
C8 H8A 0.9900 . ?
C8 H8B 0.9900 . ?
C8 C9 1.527(2) . ?
C9 H9A 0.9900 . ?
C9 H9B 0.9900 . ?
C9 C10 1.522(3) . ?
C10 H10A 0.9900 . ?
C10 H10B 0.9900 . ?
C11 H11 1.0000 . ?
C11 C15 1.529(2) . ?
C12 H12A 0.9900 . ?
C12 H12B 0.9900 . ?
C12 C13 1.521(3) . ?
C13 H13A 0.9900 . ?
C13 H13B 0.9900 . ?
C13 C14 1.527(3) . ?
C14 H14A 0.9900 . ?
C14 H14B 0.9900 . ?
C15 H15A 0.9900 . ?
C15 H15B 0.9900 . ?
C15 C16 1.533(2) . ?
C16 H16A 0.9900 . ?
C16 H16B 0.9900 . ?
C16 C17 1.534(2) . ?
C17 H17 1.0000 . ?
C18 H18A 0.9900 . ?
C18 H18B 0.9900 . ?
C18 C19 1.521(2) . ?
C19 H19A 0.9900 . ?
C19 H19B 0.9900 . ?
C19 C20 1.524(2) . ?
C20 H20A 0.9900 . ?
C20 H20B 0.9900 . ?
C21 C22 1.455(3) . ?
C22 H22A 0.9800 . ?
C22 H22B 0.9800 . ?
C22 H22C 0.9800 . ?
C23 C24 1.456(3) . ?
C24 H24A 0.9800 . ?
C24 H24B 0.9800 . ?
C24 H24C 0.9800 . ?

loop_
_geom_torsion_atom_site_label_1
_geom_torsion_atom_site_label_2
_geom_torsion_atom_site_label_3
_geom_torsion_atom_site_label_4
_geom_torsion
_geom_torsion_site_symmetry_1
_geom_torsion_site_symmetry_2
_geom_torsion_site_symmetry_3
_geom_torsion_site_symmetry_4
_geom_torsion_publ_flag
Cu1 S1 C1 S2 -57.55(9) . . . . ?
Cu1 S1 C1 C5 65.42(11) . . . . ?
Cu1 S1 C2 C3 64.77(14) . . . . ?
Cu2 S3 C7 S4 -54.26(9) . . . . ?
Cu2 S3 C7 C6 69.00(11) . . . . ?
Cu2 S3 C8 C9 55.53(14) . . . . ?
Cu3 S4 C7 S3 62.72(9) . . . . ?
Cu3 S4 C7 C6 -59.07(12) . . . . ?
Cu3 S4 C10 C9 -66.13(13) . . . . ?
Cu3 S5 C11 S6 59.05(10) . . . . ?
Cu3 S5 C11 C15 -63.83(12) . . . . ?
Cu3 S5 C12 C13 -65.28(14) . . . . ?
Cu4 S6 C11 S5 -53.29(10) . . . . ?
Cu4 S6 C11 C15 69.40(11) . . . . ?
Cu4 S6 C14 C13 60.23(14) . . . . ?
Cu5 S2 C1 S1 53.93(9) 1_545 . . . ?
Cu5 S2 C1 C5 -66.42(12) 1_545 . . . ?
Cu5 S2 C4 C3 -60.06(13) 1_545 . . . ?
Cu5 S7 C17 S8 66.68(9) . . . . ?
Cu5 S7 C17 C16 -56.98(11) . . . . ?
Cu5 S7 C20 C19 -68.62(13) . . . . ?
Cu6 S1 C1 S2 -173.27(3) . . . . ?
Cu6 S1 C1 C5 -50.30(15) . . . . ?
Cu6 S1 C2 C3 152.73(12) . . . . ?
Cu6 S8 C17 S7 -53.41(9) . . . . ?
Cu6 S8 C17 C16 69.35(11) . . . . ?
Cu6 S8 C18 C19 55.88(13) . . . . ?
S1 C1 C5 C6 -174.96(11) . . . . ?
S1 C2 C3 C4 63.08(18) . . . . ?
S2 C1 C5 C6 -51.38(17) . . . . ?
S3 C8 C9 C10 67.66(18) . . . . ?
S5 C11 C15 C16 -156.18(12) . . . . ?
S5 C12 C13 C14 -63.84(18) . . . . ?
S6 C11 C15 C16 78.92(15) . . . . ?
S8 C18 C19 C20 67.31(18) . . . . ?
C1 S1 C2 C3 -56.74(14) . . . . ?
C1 S2 C4 C3 60.72(14) . . . . ?
C1 C5 C6 C7 -56.32(19) . . . . ?
C2 S1 C1 S2 59.43(10) . . . . ?
C2 S1 C1 C5 -177.60(11) . . . . ?
C2 C3 C4 S2 -65.89(18) . . . . ?
C4 S2 C1 S1 -60.51(10) . . . . ?
C4 S2 C1 C5 179.15(12) . . . . ?
C5 C6 C7 S3 168.72(11) . . . . ?
C5 C6 C7 S4 -65.47(16) . . . . ?
C7 S3 C8 C9 -59.06(14) . . . . ?
C7 S4 C10 C9 54.96(14) . . . . ?
C8 S3 C7 S4 56.16(10) . . . . ?
C8 S3 C7 C6 179.42(11) . . . . ?
C8 C9 C10 S4 -65.38(18) . . . . ?
C10 S4 C7 S3 -54.20(10) . . . . ?
C10 S4 C7 C6 -175.99(11) . . . . ?
C11 S5 C12 C13 57.27(14) . . . . ?
C11 S6 C14 C13 -60.24(14) . . . . ?
C11 C15 C16 C17 67.32(18) . . . . ?
C12 S5 C11 S6 -60.10(10) . . . . ?
C12 S5 C11 C15 177.02(12) . . . . ?
C12 C13 C14 S6 65.57(18) . . . . ?
C14 S6 C11 S5 61.64(10) . . . . ?
C14 S6 C11 C15 -175.67(11) . . . . ?
C15 C16 C17 S7 -171.78(11) . . . . ?
C15 C16 C17 S8 61.70(15) . . . . ?
C17 S7 C20 C19 54.91(14) . . . . ?
C17 S8 C18 C19 -58.53(14) . . . . ?
C18 S8 C17 S7 56.13(10) . . . . ?
C18 S8 C17 C16 178.89(11) . . . . ?
C18 C19 C20 S7 -65.41(18) . . . . ?
C20 S7 C17 S8 -54.35(10) . . . . ?
C20 S7 C17 C16 -178.01(11) . . . . ?
